data_7228080
loop_
_publ_author_name
'Chen, Jing-Min'
'Hou, Yi-Xuan'
'Zhou, Qian-Kun'
'Zhang, Hao'
'Liu, Dong'

_publ_section_title
;
 Regiospecific [2+2] photocycloadditions of an unsymmetrical olefin in the
 solid state based on metal-mediated assemblies
;
_journal_name_full CrystEngComm
_journal_paper_doi 10.1039/C7CE00573C
_journal_year 2017
_chemical_formula_moiety '2(C24 H16 N2 O4 Zn), H2 O'
_chemical_formula_sum 'C48 H34 N4 O9 Zn2'
_chemical_formula_weight 941.57
_chemical_name_systematic
; 
 ? 
;
_space_group_IT_number 14
_symmetry_cell_setting monoclinic
_symmetry_space_group_name_Hall '-P 2yn'
_symmetry_space_group_name_H-M 'P 1 21/n 1'
_atom_sites_solution_hydrogens geom
_atom_sites_solution_primary direct
_atom_sites_solution_secondary difmap
_audit_creation_method SHELXL-97
_audit_update_record
;
2016-12-15 deposited with the CCDC.
2017-04-13 downloaded from the CCDC.
;
_cell_angle_alpha 90.00
_cell_angle_beta 111.23(3)
_cell_angle_gamma 90.00
_cell_formula_units_Z 2
_cell_length_a 13.855(3)
_cell_length_b 11.031(2)
_cell_length_c 14.277(3)
_cell_measurement_reflns_used 37169
_cell_measurement_temperature 223(2)
_cell_measurement_theta_max 27.560
_cell_measurement_theta_min 3.049
_cell_volume 2033.9(8)
_computing_cell_refinement 'Bruker SMART'
_computing_data_collection 'Bruker SMART'
_computing_data_reduction 'Bruker SAINT'
_computing_molecular_graphics Diamond
_computing_publication_material 'SHELXTL and PLATON (Spek, 2009)'
_computing_structure_refinement SHELXTL
_computing_structure_solution 'SHELXTL (Sheldrick, 2008)'
_diffrn_ambient_temperature 223(2)
_diffrn_measured_fraction_theta_full 0.995
_diffrn_measured_fraction_theta_max 0.995
_diffrn_measurement_device_type 'CCD area detector'
_diffrn_measurement_method 'phi and omega scans'
_diffrn_radiation_monochromator graphite
_diffrn_radiation_source 'fine-focus sealed tube'
_diffrn_radiation_type MoK\a
_diffrn_radiation_wavelength 0.71073
_diffrn_reflns_av_R_equivalents 0.0726
_diffrn_reflns_av_sigmaI/netI 0.0483
_diffrn_reflns_limit_h_max 18
_diffrn_reflns_limit_h_min -18
_diffrn_reflns_limit_k_max 14
_diffrn_reflns_limit_k_min -14
_diffrn_reflns_limit_l_max 18
_diffrn_reflns_limit_l_min -17
_diffrn_reflns_number 36008
_diffrn_reflns_theta_full 27.56
_diffrn_reflns_theta_max 27.56
_diffrn_reflns_theta_min 3.06
_diffrn_standards_decay_% 0
_diffrn_standards_interval_count 0
_diffrn_standards_interval_time 0
_diffrn_standards_number 0
_exptl_absorpt_coefficient_mu 1.245
_exptl_absorpt_correction_T_max 0.8856
_exptl_absorpt_correction_T_min 0.8256
_exptl_absorpt_correction_type multi-scan
_exptl_absorpt_process_details 'Sadabs, (Sheldrick 2001)'
_exptl_crystal_colour colorless
_exptl_crystal_density_diffrn 1.538
_exptl_crystal_density_method 'not measured'
_exptl_crystal_description block
_exptl_crystal_F_000 964
_exptl_crystal_size_max 0.16
_exptl_crystal_size_mid 0.12
_exptl_crystal_size_min 0.10
_refine_diff_density_max 0.738
_refine_diff_density_min -0.588
_refine_diff_density_rms 0.081
_refine_ls_extinction_method none
_refine_ls_goodness_of_fit_ref 1.083
_refine_ls_hydrogen_treatment constr
_refine_ls_matrix_type full
_refine_ls_number_parameters 306
_refine_ls_number_reflns 4671
_refine_ls_number_restraints 0
_refine_ls_restrained_S_all 1.083
_refine_ls_R_factor_all 0.0861
_refine_ls_R_factor_gt 0.0550
_refine_ls_shift/su_max 0.001
_refine_ls_shift/su_mean 0.000
_refine_ls_structure_factor_coef Fsqd
_refine_ls_weighting_details 'calc w=1/[\s^2^(Fo^2^)+(0.0473P)^2^+2.7066P] where P=(Fo^2^+2Fc^2^)/3'
_refine_ls_weighting_scheme calc
_refine_ls_wR_factor_gt 0.1101
_refine_ls_wR_factor_ref 0.1217
_reflns_number_gt 3516
_reflns_number_total 4671
_reflns_threshold_expression >2sigma(I)
_cod_data_source_file c7ce00573c2.cif
_cod_data_source_block 4
_cod_original_sg_symbol_H-M 'P 21/n'
_cod_database_code 7228080

loop_
_symmetry_equiv_pos_as_xyz
'x, y, z'
'-x+1/2, y+1/2, -z+1/2'
'-x, -y, -z'
'x-1/2, -y-1/2, z-1/2'

loop_
_atom_site_label
_atom_site_type_symbol
_atom_site_fract_x
_atom_site_fract_y
_atom_site_fract_z
_atom_site_U_iso_or_equiv
_atom_site_adp_type
_atom_site_occupancy
_atom_site_symmetry_multiplicity
_atom_site_calc_flag
_atom_site_refinement_flags
_atom_site_disorder_assembly
_atom_site_disorder_group
Zn1 Zn 0.29166(3) 0.57209(3) 0.67908(3) 0.02726(13) Uani 1 1 d . . .
N1 N 0.3086(2) 0.7295(2) 0.6132(2) 0.0284(6) Uani 1 1 d . . .
N2 N 0.6745(2) 0.9009(2) 0.2351(2) 0.0303(6) Uani 1 1 d . . .
O1 O 0.3983(3) 0.4994(3) 0.7973(3) 0.0701(10) Uani 1 1 d . A .
O2 O 0.4740(6) 0.5038(9) 0.6910(6) 0.066(3) Uani 0.648(19) 1 d P A 1
O2' O 0.5141(10) 0.5747(15) 0.7557(18) 0.085(8) Uani 0.352(19) 1 d P A 2
O3 O 0.7289(3) 0.0632(3) 1.0927(3) 0.0685(10) Uani 1 1 d . . .
O4 O 0.7010(12) -0.0234(7) 0.9599(4) 0.188(9) Uani 0.669(13) 1 d P B 1
O4' O 0.8182(11) 0.0456(12) 1.0045(11) 0.084(7) Uani 0.331(13) 1 d P B 2
C1 C 0.2429(3) 0.8220(3) 0.6025(3) 0.0378(8) Uani 1 1 d . . .
H1 H 0.1980 0.8205 0.6385 0.045 Uiso 1 1 calc R . .
C2 C 0.2386(3) 0.9193(4) 0.5407(3) 0.0438(9) Uani 1 1 d . . .
H2 H 0.1916 0.9829 0.5347 0.053 Uiso 1 1 calc R . .
C3 C 0.3041(3) 0.9221(3) 0.4878(3) 0.0389(8) Uani 1 1 d . . .
H3 H 0.3002 0.9861 0.4431 0.047 Uiso 1 1 calc R . .
C4 C 0.3753(3) 0.8307(3) 0.5007(3) 0.0311(7) Uani 1 1 d . . .
C5 C 0.3744(3) 0.7368(3) 0.5647(3) 0.0334(8) Uani 1 1 d . . .
H5 H 0.4232 0.6744 0.5745 0.040 Uiso 1 1 calc R . .
C6 C 0.4501(3) 0.8253(3) 0.4494(3) 0.0410(9) Uani 1 1 d . . .
H6 H 0.5004 0.7638 0.4697 0.049 Uiso 1 1 calc R . .
C7 C 0.4532(3) 0.8986(3) 0.3776(3) 0.0385(9) Uani 1 1 d . . .
H7 H 0.4019 0.9589 0.3562 0.046 Uiso 1 1 calc R . .
C8 C 0.5283(3) 0.8951(3) 0.3284(3) 0.0330(8) Uani 1 1 d . . .
C9 C 0.5217(3) 0.9782(4) 0.2533(3) 0.0407(9) Uani 1 1 d . . .
H9 H 0.4672 1.0346 0.2329 0.049 Uiso 1 1 calc R . .
C10 C 0.5945(3) 0.9785(4) 0.2086(3) 0.0414(9) Uani 1 1 d . . .
H10 H 0.5879 1.0353 0.1576 0.050 Uiso 1 1 calc R . .
C11 C 0.6801(3) 0.8195(3) 0.3062(3) 0.0369(8) Uani 1 1 d . . .
H11 H 0.7353 0.7639 0.3252 0.044 Uiso 1 1 calc R . .
C12 C 0.6097(3) 0.8132(3) 0.3526(3) 0.0403(9) Uani 1 1 d . . .
H12 H 0.6164 0.7530 0.4011 0.048 Uiso 1 1 calc R . .
C13 C 0.5507(3) 0.3843(3) 0.8421(3) 0.0365(8) Uani 1 1 d . A .
C14 C 0.5295(3) 0.3352(4) 0.9199(3) 0.0445(9) Uani 1 1 d . . .
H14 H 0.4757 0.3679 0.9375 0.053 Uiso 1 1 calc R . .
C15 C 0.5868(3) 0.2359(4) 0.9748(3) 0.0521(11) Uani 1 1 d . . .
H15 H 0.5709 0.2045 1.0287 0.063 Uiso 1 1 calc R . .
C16 C 0.6644(4) 0.1848(4) 0.9513(3) 0.0520(11) Uani 1 1 d . B .
C17 C 0.6938(3) 0.2378(3) 0.8745(3) 0.0462(10) Uani 1 1 d . . .
C18 C 0.6366(3) 0.3406(3) 0.8192(3) 0.0384(8) Uani 1 1 d . . .
C19 C 0.6700(3) 0.3919(4) 0.7453(3) 0.0476(10) Uani 1 1 d . . .
H19 H 0.6337 0.4587 0.7082 0.057 Uiso 1 1 calc R . .
C20 C 0.7526(4) 0.3481(5) 0.7261(4) 0.0636(13) Uani 1 1 d . . .
H20 H 0.7727 0.3842 0.6764 0.076 Uiso 1 1 calc R . .
C21 C 0.8074(4) 0.2489(6) 0.7807(4) 0.0751(16) Uani 1 1 d . . .
H21 H 0.8647 0.2189 0.7674 0.090 Uiso 1 1 calc R . .
C22 C 0.7799(4) 0.1960(5) 0.8514(4) 0.0707(15) Uani 1 1 d . . .
H22 H 0.8184 0.1294 0.8868 0.085 Uiso 1 1 calc R . .
C23 C 0.4760(3) 0.4783(4) 0.7796(3) 0.0452(10) Uani 1 1 d . . .
C24 C 0.7137(5) 0.0708(5) 1.0070(3) 0.081(2) Uani 1 1 d . . .
O5 O 1.0000 0.0000 1.0000 0.144(3) Uani 1 2 d S . .
H1W H 1.0412 -0.0580 1.0024 0.217 Uiso 0.50 1 d PR . .
H2W H 0.9689 0.0241 1.0381 0.217 Uiso 0.50 1 d PR . .

loop_
_atom_site_aniso_label
_atom_site_aniso_U_11
_atom_site_aniso_U_22
_atom_site_aniso_U_33
_atom_site_aniso_U_23
_atom_site_aniso_U_13
_atom_site_aniso_U_12
Zn1 0.0336(2) 0.02285(19) 0.0281(2) 0.00211(16) 0.01436(15) 0.00119(17)
N1 0.0321(15) 0.0238(13) 0.0341(15) 0.0046(12) 0.0177(13) 0.0045(11)
N2 0.0346(15) 0.0282(15) 0.0298(14) 0.0022(11) 0.0138(12) 0.0007(11)
O1 0.052(2) 0.084(3) 0.077(2) 0.042(2) 0.0276(18) 0.0304(18)
O2 0.073(4) 0.063(5) 0.066(4) 0.037(4) 0.029(4) 0.032(4)
O2' 0.058(7) 0.057(9) 0.154(19) 0.063(11) 0.055(9) 0.019(7)
O3 0.105(3) 0.0481(18) 0.064(2) 0.0289(16) 0.044(2) 0.0264(18)
O4 0.39(2) 0.059(4) 0.043(3) 0.000(3) -0.016(6) 0.094(8)
O4' 0.098(11) 0.093(10) 0.096(11) 0.070(9) 0.078(9) 0.071(8)
C1 0.039(2) 0.039(2) 0.043(2) 0.0076(17) 0.0233(17) 0.0075(16)
C2 0.046(2) 0.038(2) 0.053(2) 0.0114(18) 0.0244(19) 0.0162(18)
C3 0.045(2) 0.0341(19) 0.042(2) 0.0167(17) 0.0206(17) 0.0109(17)
C4 0.0333(18) 0.0310(17) 0.0332(17) 0.0047(14) 0.0169(15) 0.0017(14)
C5 0.0362(18) 0.0285(17) 0.0406(19) 0.0062(15) 0.0199(16) 0.0076(14)
C6 0.044(2) 0.039(2) 0.050(2) 0.0080(17) 0.0288(19) 0.0067(17)
C7 0.038(2) 0.044(2) 0.039(2) 0.0039(16) 0.0211(17) 0.0027(16)
C8 0.0326(18) 0.0361(19) 0.0331(18) 0.0048(15) 0.0150(15) -0.0005(14)
C9 0.038(2) 0.047(2) 0.040(2) 0.0164(18) 0.0184(17) 0.0120(17)
C10 0.043(2) 0.047(2) 0.041(2) 0.0194(18) 0.0227(18) 0.0129(18)
C11 0.041(2) 0.0337(19) 0.039(2) 0.0099(16) 0.0173(17) 0.0075(15)
C12 0.049(2) 0.038(2) 0.042(2) 0.0165(17) 0.0266(18) 0.0070(17)
C13 0.0292(18) 0.0260(16) 0.042(2) 0.0039(15) -0.0020(16) -0.0016(14)
C14 0.037(2) 0.044(2) 0.044(2) 0.0062(18) 0.0047(17) 0.0007(17)
C15 0.062(3) 0.044(2) 0.039(2) 0.0104(18) 0.004(2) 0.001(2)
C16 0.072(3) 0.032(2) 0.032(2) 0.0021(17) -0.005(2) 0.011(2)
C17 0.048(2) 0.035(2) 0.037(2) -0.0064(17) -0.0072(17) 0.0079(17)
C18 0.0344(19) 0.0312(18) 0.0378(19) -0.0012(16) -0.0012(16) -0.0044(15)
C19 0.045(2) 0.038(2) 0.053(2) 0.0015(18) 0.009(2) -0.0044(17)
C20 0.049(3) 0.069(3) 0.074(3) -0.012(3) 0.023(2) -0.007(2)
C21 0.054(3) 0.086(4) 0.078(4) -0.021(3) 0.015(3) 0.013(3)
C22 0.061(3) 0.064(3) 0.063(3) -0.010(3) -0.006(3) 0.030(3)
C23 0.039(2) 0.037(2) 0.055(3) 0.0117(19) 0.0108(19) 0.0054(17)
C24 0.144(5) 0.051(3) 0.031(2) 0.004(2) 0.011(3) 0.048(3)
O5 0.158(7) 0.179(8) 0.107(5) -0.007(6) 0.060(5) -0.067(7)

loop_
_atom_type_symbol
_atom_type_description
_atom_type_scat_dispersion_real
_atom_type_scat_dispersion_imag
_atom_type_scat_source
C C 0.0033 0.0016 'International Tables Vol C Tables 4.2.6.8 and 6.1.1.4'
H H 0.0000 0.0000 'International Tables Vol C Tables 4.2.6.8 and 6.1.1.4'
N N 0.0061 0.0033 'International Tables Vol C Tables 4.2.6.8 and 6.1.1.4'
O O 0.0106 0.0060 'International Tables Vol C Tables 4.2.6.8 and 6.1.1.4'
Zn Zn 0.2839 1.4301 'International Tables Vol C Tables 4.2.6.8 and 6.1.1.4'

loop_
_geom_angle_atom_site_label_1
_geom_angle_atom_site_label_2
_geom_angle_atom_site_label_3
_geom_angle
_geom_angle_site_symmetry_1
_geom_angle_site_symmetry_3
O3 Zn1 O1 104.94(17) 4_565 .
O3 Zn1 N1 117.76(14) 4_565 .
O1 Zn1 N1 124.76(14) . .
O3 Zn1 N2 97.06(13) 4_565 4_576
O1 Zn1 N2 100.20(13) . 4_576
N1 Zn1 N2 107.11(11) . 4_576
C5 N1 C1 117.4(3) . .
C5 N1 Zn1 120.6(2) . .
C1 N1 Zn1 121.1(2) . .
C11 N2 C10 117.2(3) . .
C11 N2 Zn1 123.4(2) . 4_675
C10 N2 Zn1 118.9(2) . 4_675
C23 O1 Zn1 110.2(3) . .
C24 O3 Zn1 126.5(3) . 4_666
N1 C1 C2 122.4(3) . .
N1 C1 H1 118.8 . .
C2 C1 H1 118.8 . .
C3 C2 C1 119.1(3) . .
C3 C2 H2 120.5 . .
C1 C2 H2 120.5 . .
C2 C3 C4 119.6(3) . .
C2 C3 H3 120.2 . .
C4 C3 H3 120.2 . .
C3 C4 C5 117.3(3) . .
C3 C4 C6 124.3(3) . .
C5 C4 C6 118.4(3) . .
N1 C5 C4 124.1(3) . .
N1 C5 H5 118.0 . .
C4 C5 H5 118.0 . .
C7 C6 C4 126.1(4) . .
C7 C6 H6 116.9 . .
C4 C6 H6 116.9 . .
C6 C7 C8 126.2(4) . .
C6 C7 H7 116.9 . .
C8 C7 H7 116.9 . .
C12 C8 C9 116.3(3) . .
C12 C8 C7 123.9(3) . .
C9 C8 C7 119.8(3) . .
C10 C9 C8 120.4(3) . .
C10 C9 H9 119.8 . .
C8 C9 H9 119.8 . .
N2 C10 C9 122.6(3) . .
N2 C10 H10 118.7 . .
C9 C10 H10 118.7 . .
N2 C11 C12 123.2(3) . .
N2 C11 H11 118.4 . .
C12 C11 H11 118.4 . .
C11 C12 C8 120.3(3) . .
C11 C12 H12 119.8 . .
C8 C12 H12 119.8 . .
C14 C13 C18 119.8(3) . .
C14 C13 C23 116.9(4) . .
C18 C13 C23 123.2(4) . .
C13 C14 C15 121.2(4) . .
C13 C14 H14 119.4 . .
C15 C14 H14 119.4 . .
C16 C15 C14 121.3(4) . .
C16 C15 H15 119.3 . .
C14 C15 H15 119.3 . .
C15 C16 C17 119.5(4) . .
C15 C16 C24 117.5(4) . .
C17 C16 C24 123.0(4) . .
C22 C17 C16 122.8(4) . .
C22 C17 C18 117.9(4) . .
C16 C17 C18 119.3(4) . .
C19 C18 C13 124.1(3) . .
C19 C18 C17 117.4(4) . .
C13 C18 C17 118.5(4) . .
C20 C19 C18 122.4(4) . .
C20 C19 H19 118.8 . .
C18 C19 H19 118.8 . .
C19 C20 C21 119.5(5) . .
C19 C20 H20 120.2 . .
C21 C20 H20 120.2 . .
C22 C21 C20 121.2(5) . .
C22 C21 H21 119.4 . .
C20 C21 H21 119.4 . .
C21 C22 C17 121.7(5) . .
C21 C22 H22 119.2 . .
C17 C22 H22 119.2 . .
O1 C23 O2' 112.2(7) . .
O1 C23 O2 117.3(4) . .
O2' C23 O2 54.8(9) . .
O1 C23 C13 118.6(4) . .
O2' C23 C13 117.7(6) . .
O2 C23 C13 119.8(4) . .
O3 C24 O4 117.0(6) . .
O3 C24 O4' 101.8(7) . .
O4 C24 O4' 76.9(8) . .
O3 C24 C16 119.1(4) . .
O4 C24 C16 118.2(5) . .
O4' C24 C16 113.7(6) . .
H1W O5 H2W 134.3 . .

loop_
_geom_bond_atom_site_label_1
_geom_bond_atom_site_label_2
_geom_bond_distance
_geom_bond_site_symmetry_2
Zn1 O3 1.931(3) 4_565
Zn1 O1 1.968(3) .
Zn1 N1 2.029(3) .
Zn1 N2 2.074(3) 4_576
N1 C5 1.332(4) .
N1 C1 1.340(4) .
N2 C11 1.337(4) .
N2 C10 1.343(5) .
N2 Zn1 2.074(3) 4_675
O1 C23 1.214(5) .
O2 C23 1.287(7) .
O2' C23 1.287(12) .
O3 C24 1.166(5) .
O3 Zn1 1.931(3) 4_666
O4 C24 1.215(8) .
O4' C24 1.487(12) .
C1 C2 1.377(5) .
C1 H1 0.9400 .
C2 C3 1.374(5) .
C2 H2 0.9400 .
C3 C4 1.376(5) .
C3 H3 0.9400 .
C4 C5 1.384(5) .
C4 C6 1.470(5) .
C5 H5 0.9400 .
C6 C7 1.319(5) .
C6 H6 0.9400 .
C7 C8 1.452(5) .
C7 H7 0.9400 .
C8 C12 1.387(5) .
C8 C9 1.388(5) .
C9 C10 1.374(5) .
C9 H9 0.9400 .
C10 H10 0.9400 .
C11 C12 1.365(5) .
C11 H11 0.9400 .
C12 H12 0.9400 .
C13 C14 1.360(5) .
C13 C18 1.428(5) .
C13 C23 1.509(5) .
C14 C15 1.411(5) .
C14 H14 0.9400 .
C15 C16 1.359(6) .
C15 H15 0.9400 .
C16 C17 1.426(6) .
C16 C24 1.513(6) .
C17 C22 1.425(7) .
C17 C18 1.444(5) .
C18 C19 1.413(6) .
C19 C20 1.359(6) .
C19 H19 0.9400 .
C20 C21 1.398(8) .
C20 H20 0.9400 .
C21 C22 1.336(8) .
C21 H21 0.9400 .
C22 H22 0.9400 .
O5 H1W 0.8500 .
O5 H2W 0.8499 .
